data_1530836
loop_
_publ_author_name
'Stroganov, E.V.'
'Kozhina, I.I.'
'Andreev, S.N.'

_publ_section_title
;
 The crystal structure of Ni Cl2 (H2 O)6
;
_journal_name_full 'Vestnik Leningradskogo Universiteta, Fizika, Khimiya'
_journal_page_first 109
_journal_page_last 116
_journal_volume 1958
_journal_year 1958
_chemical_formula_sum 'Cl2 Co H12 O6'
_chemical_name_systematic 'Co Cl2 (H2 O)6'
_space_group_IT_number 14
_symmetry_space_group_name_Hall '-P 2ybc'
_symmetry_space_group_name_H-M 'P 1 21/c 1'
_cell_angle_alpha 90
_cell_angle_beta 49.5
_cell_angle_gamma 90
_cell_formula_units_Z 2
_cell_length_a 6.58
_cell_length_b 7.03
_cell_length_c 11.5
_cell_volume 404.506
_citation_journal_id_ASTM VLUFBI
_cod_data_source_file Stroganov_VLUFBI_1958_1734.cif
_cod_data_source_block H12Cl2Co1O6
_cod_original_cell_volume 404.5056
_cod_original_formula_sum 'H12 Cl2 Co1 O6'
_cod_database_code 1530836

loop_
_symmetry_equiv_pos_as_xyz
x,y,z
-x,y+1/2,-z+1/2
-x,-y,-z
x,-y-1/2,z-1/2

loop_
_atom_site_label
_atom_site_type_symbol
_atom_site_fract_x
_atom_site_fract_y
_atom_site_fract_z
_atom_site_occupancy
_atom_site_U_iso_or_equiv
O2 O-2 0.137 0.185 0.07 1 0.0
O3 O-2 0.273 0.5 0.13 1 0.0
O1 O-2 0.137 0.815 0.07 1 0.0
Co1 Co+2 0 0 0 1 0.0
Cl1 Cl-1 0.338 0 0.275 1 0.0
